data_4027183
loop_
_publ_author_name
'Jing Nie'
'Ming-Qing Hua'
'Heng-Ying Xiong'
'Yan Zheng'
'Jun-An Ma'

_publ_section_title
;
 Asymmetric Phase-Transfer-Catalyzed Conjugate Addition of Glycine Imine
 to Exocyclic \a,\b-Unsaturated Ketones: Construction of Polycyclic Imines
 Containing Three Stereocenters
;
_journal_name_full 'Journal of Organic Chemistry'
_journal_page_first 4209
_journal_page_last 4216
_journal_paper_doi 10.1021/jo300500r
_journal_volume 77
_journal_year 2012
_chemical_formula_sum 'C31 H32 Br Cl2 N O3'
_chemical_formula_weight 617.39
_chemical_name_systematic
; 
 ? 
;
_space_group_IT_number 19
_symmetry_cell_setting orthorhombic
_symmetry_space_group_name_Hall 'P 2ac 2ab'
_symmetry_space_group_name_H-M 'P 21 21 21'
_atom_sites_solution_hydrogens geom
_atom_sites_solution_primary direct
_atom_sites_solution_secondary difmap
_audit_creation_method SHELXL-97
_cell_angle_alpha 90.00
_cell_angle_beta 90.00
_cell_angle_gamma 90.00
_cell_formula_units_Z 4
_cell_length_a 9.543(12)
_cell_length_b 10.960(13)
_cell_length_c 27.61(3)
_cell_measurement_reflns_used 4845
_cell_measurement_temperature 298(2)
_cell_measurement_theta_max 27.5
_cell_measurement_theta_min 3.1
_cell_volume 2888(6)
_computing_cell_refinement CRYSTALCLEAR
_computing_data_collection CRYSTALCLEAR
_computing_data_reduction CRYSTALCLEAR
_computing_molecular_graphics 'Bruker SHELXTL'
_computing_publication_material 'Bruker SHELXTL'
_computing_structure_refinement 'SHELXL-97 (Sheldrick, 1997)'
_computing_structure_solution 'SHELXS-97 (Sheldrick, 1990)'
_diffrn_ambient_temperature 298(2)
_diffrn_detector_area_resol_mean 13.6612
_diffrn_measured_fraction_theta_full 0.989
_diffrn_measured_fraction_theta_max 0.989
_diffrn_measurement_device_type RigakuMercury375R
_diffrn_measurement_method 'profile data from \w-scans'
_diffrn_radiation_monochromator graphite
_diffrn_radiation_source 'fine-focus sealed tube'
_diffrn_radiation_type MoK\a
_diffrn_radiation_wavelength 0.71073
_diffrn_reflns_av_R_equivalents 0.1480
_diffrn_reflns_av_sigmaI/netI 0.0755
_diffrn_reflns_limit_h_max 12
_diffrn_reflns_limit_h_min -12
_diffrn_reflns_limit_k_max 14
_diffrn_reflns_limit_k_min -14
_diffrn_reflns_limit_l_max 36
_diffrn_reflns_limit_l_min -35
_diffrn_reflns_number 25626
_diffrn_reflns_theta_full 27.68
_diffrn_reflns_theta_max 27.68
_diffrn_reflns_theta_min 3.08
_exptl_absorpt_coefficient_mu 1.642
_exptl_absorpt_correction_T_max 0.7792
_exptl_absorpt_correction_T_min 0.5973
_exptl_absorpt_correction_type multi-scan
_exptl_crystal_colour COLORLESS
_exptl_crystal_density_diffrn 1.420
_exptl_crystal_description BLOCK
_exptl_crystal_F_000 1272
_exptl_crystal_size_max 0.35
_exptl_crystal_size_mid 0.21
_exptl_crystal_size_min 0.16
_refine_diff_density_max 0.940
_refine_diff_density_min -0.485
_refine_diff_density_rms 0.140
_refine_ls_abs_structure_details 'Flack H D (1983), Acta Cryst. A39, 876-881'
_refine_ls_abs_structure_Flack 0.00
_refine_ls_extinction_coef 0.051(9)
_refine_ls_extinction_expression Fc^*^=kFc[1+0.001xFc^2^\l^3^/sin(2\q)]^-1/4^
_refine_ls_extinction_method SHELXL
_refine_ls_goodness_of_fit_ref 1.301
_refine_ls_hydrogen_treatment constr
_refine_ls_matrix_type full
_refine_ls_number_parameters 347
_refine_ls_number_reflns 3765
_refine_ls_number_restraints 0
_refine_ls_restrained_S_all 1.301
_refine_ls_R_factor_all 0.1514
_refine_ls_R_factor_gt 0.1261
_refine_ls_shift/su_max 0.000
_refine_ls_shift/su_mean 0.000
_refine_ls_structure_factor_coef Fsqd
_refine_ls_weighting_details 'calc w=1/[\s^2^(Fo^2^)+(0.2000P)^2^+0.0000P] where P=(Fo^2^+2Fc^2^)/3'
_refine_ls_weighting_scheme calc
_refine_ls_wR_factor_gt 0.3521
_refine_ls_wR_factor_ref 0.3733
_reflns_number_gt 2307
_reflns_number_total 3765
_reflns_threshold_expression >2sigma(I)
_cod_data_source_file jo300500r_si_002.cif
_cod_data_source_block 110301a
_cod_original_cell_volume 2887(6)
_cod_database_code 4027183

loop_
_symmetry_equiv_pos_as_xyz
'x, y, z'
'-x+1/2, -y, z+1/2'
'-x, y+1/2, -z+1/2'
'x+1/2, -y+1/2, -z'

loop_
_atom_site_label
_atom_site_type_symbol
_atom_site_fract_x
_atom_site_fract_y
_atom_site_fract_z
_atom_site_U_iso_or_equiv
_atom_site_adp_type
_atom_site_occupancy
_atom_site_symmetry_multiplicity
_atom_site_calc_flag
_atom_site_refinement_flags
C1 C 0.5301(11) 0.8725(13) -0.0652(4) 0.079(3) Uani 1 1 d .
H1 H 0.5316 0.7946 -0.0518 0.094 Uiso 1 1 calc R
C2 C 0.5546(14) 0.888(2) -0.1133(5) 0.119(7) Uani 1 1 d .
H2 H 0.5788 0.8216 -0.1327 0.143 Uiso 1 1 calc R
C3 C 0.5426(15) 1.004(3) -0.1330(6) 0.129(8) Uani 1 1 d .
H3 H 0.5571 1.0147 -0.1660 0.155 Uiso 1 1 calc R
C4 C 0.5111(19) 1.101(2) -0.1059(8) 0.135(8) Uani 1 1 d .
H4 H 0.5046 1.1784 -0.1197 0.162 Uiso 1 1 calc R
C5 C 0.4889(18) 1.0853(16) -0.0585(7) 0.114(5) Uani 1 1 d .
C6 C 0.439(3) 1.1883(16) -0.0270(9) 0.134(7) Uani 1 1 d .
H6A H 0.5187 1.2201 -0.0095 0.160 Uiso 1 1 calc R
H6B H 0.4053 1.2530 -0.0480 0.160 Uiso 1 1 calc R
C7 C 0.3283(17) 1.1623(11) 0.0082(6) 0.093(4) Uani 1 1 d .
H7A H 0.2378 1.1794 -0.0062 0.111 Uiso 1 1 calc R
H7B H 0.3396 1.2154 0.0361 0.111 Uiso 1 1 calc R
C8 C 0.3323(10) 1.0315(11) 0.0246(4) 0.070(2) Uani 1 1 d .
H8 H 0.2659 0.9880 0.0038 0.084 Uiso 1 1 calc R
C9 C 0.2950(10) 0.9938(9) 0.0769(4) 0.064(2) Uani 1 1 d .
H9 H 0.3526 1.0437 0.0986 0.077 Uiso 1 1 calc R
C10 C 0.3518(9) 0.8630(9) 0.0796(4) 0.063(2) Uani 1 1 d .
H10 H 0.2756 0.8049 0.0738 0.075 Uiso 1 1 calc R
C11 C 0.4730(11) 0.9699(10) 0.0168(4) 0.071(2) Uani 1 1 d .
H11 H 0.5455 1.0166 0.0338 0.085 Uiso 1 1 calc R
C12 C 0.5027(10) 0.9729(12) -0.0358(4) 0.079(3) Uani 1 1 d .
C13 C 0.1497(11) 1.0086(9) 0.0923(4) 0.066(2) Uani 1 1 d .
C14 C 0.1204(13) 1.0685(12) 0.1349(5) 0.081(3) Uani 1 1 d .
H14 H 0.1914 1.1014 0.1539 0.098 Uiso 1 1 calc R
C15 C -0.0197(16) 1.0780(14) 0.1485(6) 0.100(4) Uani 1 1 d .
H15 H -0.0430 1.1179 0.1771 0.120 Uiso 1 1 calc R
C16 C -0.1217(13) 1.0304(15) 0.1208(8) 0.104(5) Uani 1 1 d .
H16 H -0.2139 1.0361 0.1315 0.124 Uiso 1 1 calc R
C17 C -0.0979(14) 0.9791(16) 0.0815(7) 0.099(4) Uani 1 1 d .
H17 H -0.1714 0.9472 0.0634 0.118 Uiso 1 1 calc R
C18 C 0.0432(12) 0.9695(11) 0.0642(5) 0.079(3) Uani 1 1 d .
H18 H 0.0613 0.9365 0.0338 0.095 Uiso 1 1 calc R
C19 C 0.5659(9) 0.7744(10) 0.0425(4) 0.064(2) Uani 1 1 d .
C20 C 0.5440(8) 0.6541(9) 0.0655(3) 0.0573(18) Uani 1 1 d .
C21 C 0.4199(11) 0.5881(9) 0.0608(4) 0.068(2) Uani 1 1 d .
H21 H 0.3454 0.6188 0.0428 0.082 Uiso 1 1 calc R
C22 C 0.4100(12) 0.4783(10) 0.0831(4) 0.074(3) Uani 1 1 d .
H22 H 0.3253 0.4365 0.0814 0.089 Uiso 1 1 calc R
C23 C 0.5160(15) 0.4268(10) 0.1074(4) 0.077(3) Uani 1 1 d .
C24 C 0.6403(14) 0.4896(11) 0.1122(5) 0.082(3) Uani 1 1 d .
H24 H 0.7153 0.4571 0.1294 0.098 Uiso 1 1 calc R
C25 C 0.6493(12) 0.6056(10) 0.0899(4) 0.075(3) Uani 1 1 d .
H25 H 0.7325 0.6493 0.0925 0.090 Uiso 1 1 calc R
C26 C 0.4097(10) 0.8439(10) 0.1277(4) 0.065(2) Uani 1 1 d .
C27 C 0.3420(13) 0.8062(13) 0.2122(4) 0.081(3) Uani 1 1 d .
C28 C 0.2015(18) 0.7749(19) 0.2329(6) 0.108(5) Uani 1 1 d .
H28A H 0.2133 0.7207 0.2599 0.163 Uiso 1 1 calc R
H28B H 0.1455 0.7359 0.2085 0.163 Uiso 1 1 calc R
H28C H 0.1557 0.8482 0.2435 0.163 Uiso 1 1 calc R
C29 C 0.4337(17) 0.6931(11) 0.2191(6) 0.093(4) Uani 1 1 d .
H29A H 0.5076 0.6934 0.1955 0.139 Uiso 1 1 calc R
H29B H 0.3776 0.6211 0.2151 0.139 Uiso 1 1 calc R
H29C H 0.4734 0.6938 0.2510 0.139 Uiso 1 1 calc R
C30 C 0.4070(19) 0.9165(16) 0.2305(5) 0.101(4) Uani 1 1 d .
H30A H 0.3360 0.9763 0.2371 0.151 Uiso 1 1 calc R
H30B H 0.4709 0.9480 0.2067 0.151 Uiso 1 1 calc R
H30C H 0.4571 0.8984 0.2598 0.151 Uiso 1 1 calc R
N1 N 0.4561(8) 0.8539(7) 0.0403(3) 0.0595(17) Uani 1 1 d .
O1 O 0.6753(7) 0.7951(8) 0.0229(3) 0.080(2) Uani 1 1 d .
O2 O 0.5351(7) 0.8616(9) 0.1385(3) 0.082(2) Uani 1 1 d .
O3 O 0.3139(8) 0.8163(7) 0.1588(3) 0.0708(17) Uani 1 1 d .
Br1 Br 0.4997(3) 0.27534(14) 0.13597(7) 0.1344(10) Uani 1 1 d .
C31 C 0.826(2) 0.797(2) 0.2031(8) 0.127(6) Uani 1 1 d .
H31A H 0.7451 0.8037 0.1819 0.152 Uiso 1 1 calc R
H31B H 0.9086 0.8141 0.1839 0.152 Uiso 1 1 calc R
Cl1 Cl 0.8123(8) 0.9059(13) 0.2471(3) 0.214(5) Uani 1 1 d .
Cl2 Cl 0.8358(6) 0.6525(8) 0.2243(3) 0.167(3) Uani 1 1 d .

loop_
_atom_site_aniso_label
_atom_site_aniso_U_11
_atom_site_aniso_U_22
_atom_site_aniso_U_33
_atom_site_aniso_U_23
_atom_site_aniso_U_13
_atom_site_aniso_U_12
C1 0.060(5) 0.102(8) 0.074(5) -0.006(6) 0.008(5) -0.002(6)
C2 0.072(7) 0.20(2) 0.090(8) 0.037(11) 0.021(6) 0.033(9)
C3 0.074(7) 0.22(3) 0.093(9) 0.050(13) 0.007(7) 0.009(11)
C4 0.101(11) 0.164(18) 0.138(14) 0.081(14) 0.042(11) 0.010(12)
C5 0.096(9) 0.111(11) 0.134(12) 0.048(10) 0.011(9) -0.019(9)
C6 0.150(16) 0.079(9) 0.172(17) 0.032(11) 0.030(14) 0.001(10)
C7 0.108(9) 0.059(6) 0.111(9) -0.005(6) 0.016(8) -0.006(6)
C8 0.057(4) 0.077(6) 0.075(5) 0.004(5) -0.007(4) 0.005(5)
C9 0.070(5) 0.052(4) 0.071(5) -0.007(4) -0.011(4) -0.004(4)
C10 0.051(4) 0.054(5) 0.083(5) 0.002(4) 0.000(4) -0.007(4)
C11 0.060(5) 0.064(5) 0.089(6) -0.002(5) -0.005(4) 0.004(5)
C12 0.054(4) 0.097(7) 0.086(6) 0.037(6) 0.010(5) -0.007(5)
C13 0.073(5) 0.056(5) 0.071(5) -0.010(4) -0.008(4) 0.014(4)
C14 0.078(6) 0.069(6) 0.098(8) -0.006(6) -0.001(6) 0.007(5)
C15 0.095(9) 0.092(8) 0.113(9) -0.008(7) 0.041(8) 0.011(8)
C16 0.061(6) 0.083(8) 0.166(15) 0.004(10) 0.016(8) 0.013(6)
C17 0.070(6) 0.099(10) 0.128(11) 0.019(10) 0.002(7) 0.017(7)
C18 0.068(5) 0.069(6) 0.102(7) -0.010(6) 0.007(6) 0.002(5)
C19 0.054(4) 0.066(5) 0.074(5) 0.001(5) -0.002(4) 0.010(4)
C20 0.049(4) 0.058(4) 0.065(4) -0.003(4) 0.002(4) -0.005(4)
C21 0.064(5) 0.049(4) 0.092(6) -0.011(5) -0.012(5) -0.003(4)
C22 0.073(5) 0.055(5) 0.094(7) -0.011(5) -0.013(5) -0.004(5)
C23 0.100(8) 0.063(5) 0.068(5) 0.002(4) -0.005(6) 0.009(6)
C24 0.093(7) 0.067(6) 0.085(6) 0.007(5) -0.023(6) 0.008(6)
C25 0.068(6) 0.058(5) 0.099(7) -0.003(5) 0.006(5) 0.003(5)
C26 0.055(4) 0.061(5) 0.080(6) -0.011(4) 0.000(4) -0.004(4)
C27 0.077(6) 0.091(8) 0.075(6) 0.014(6) -0.006(5) 0.010(6)
C28 0.108(10) 0.120(12) 0.097(8) 0.005(9) -0.001(7) 0.008(10)
C29 0.118(10) 0.057(6) 0.103(8) 0.012(6) -0.009(7) 0.018(6)
C30 0.116(10) 0.103(10) 0.084(7) -0.021(7) -0.007(7) -0.011(9)
N1 0.055(4) 0.051(4) 0.073(4) 0.002(3) 0.009(3) 0.002(3)
O1 0.054(3) 0.087(5) 0.098(5) 0.019(4) 0.008(3) 0.005(4)
O2 0.049(3) 0.101(6) 0.095(5) 0.000(4) -0.009(3) -0.007(4)
O3 0.070(4) 0.069(4) 0.073(4) 0.001(3) -0.007(3) -0.005(3)
Br1 0.207(2) 0.0692(8) 0.1270(13) 0.0211(7) -0.0525(14) -0.0195(12)
C31 0.125(12) 0.107(12) 0.149(15) 0.015(12) -0.007(12) 0.001(11)
Cl1 0.142(5) 0.317(14) 0.182(6) -0.087(8) 0.001(5) 0.006(7)
Cl2 0.124(3) 0.170(6) 0.206(6) 0.059(5) -0.001(4) -0.013(4)

loop_
_atom_type_symbol
_atom_type_description
_atom_type_scat_dispersion_real
_atom_type_scat_dispersion_imag
_atom_type_scat_source
C C 0.0033 0.0000 'International Tables Vol C Tables 4.2.6.8 and 6.1.1.4'
H H 0.0000 0.0000 'International Tables Vol C Tables 4.2.6.8 and 6.1.1.4'
N N 0.0061 0.0000 'International Tables Vol C Tables 4.2.6.8 and 6.1.1.4'
O O 0.0106 0.0000 'International Tables Vol C Tables 4.2.6.8 and 6.1.1.4'
Cl Cl 0.1484 0.0000 'International Tables Vol C Tables 4.2.6.8 and 6.1.1.4'
Br Br -0.2901 0.0000 'International Tables Vol C Tables 4.2.6.8 and 6.1.1.4'

loop_
_geom_angle_atom_site_label_1
_geom_angle_atom_site_label_2
_geom_angle_atom_site_label_3
_geom_angle
C2 C1 C12 120.3(16)
C2 C1 H1 119.8
C12 C1 H1 119.8
C1 C2 C3 119(2)
C1 C2 H2 120.6
C3 C2 H2 120.6
C4 C3 C2 122.0(15)
C4 C3 H3 119.0
C2 C3 H3 119.0
C3 C4 C5 118.7(19)
C3 C4 H4 120.7
C5 C4 H4 120.7
C4 C5 C12 123(2)
C4 C5 C6 121.3(18)
C12 C5 C6 115.7(14)
C7 C6 C5 118.0(14)
C7 C6 H6A 107.8
C5 C6 H6A 107.8
C7 C6 H6B 107.8
C5 C6 H6B 107.8
H6A C6 H6B 107.2
C6 C7 C8 111.7(12)
C6 C7 H7A 109.3
C8 C7 H7A 109.3
C6 C7 H7B 109.3
C8 C7 H7B 109.3
H7A C7 H7B 108.0
C7 C8 C11 113.7(10)
C7 C8 C9 122.1(10)
C11 C8 C9 102.7(9)
C7 C8 H8 105.7
C11 C8 H8 105.7
C9 C8 H8 105.7
C13 C9 C10 115.2(8)
C13 C9 C8 117.6(9)
C10 C9 C8 102.3(8)
C13 C9 H9 107.0
C10 C9 H9 107.0
C8 C9 H9 107.0
C26 C10 N1 114.0(8)
C26 C10 C9 108.2(8)
N1 C10 C9 105.4(8)
C26 C10 H10 109.7
N1 C10 H10 109.7
C9 C10 H10 109.7
N1 C11 C12 119.0(10)
N1 C11 C8 103.2(8)
C12 C11 C8 107.5(9)
N1 C11 H11 108.9
C12 C11 H11 108.9
C8 C11 H11 108.9
C5 C12 C1 117.1(12)
C5 C12 C11 116.4(13)
C1 C12 C11 126.2(10)
C18 C13 C14 119.4(11)
C18 C13 C9 120.8(9)
C14 C13 C9 119.7(10)
C13 C14 C15 117.4(13)
C13 C14 H14 121.3
C15 C14 H14 121.3
C16 C15 C14 121.0(14)
C16 C15 H15 119.5
C14 C15 H15 119.5
C17 C16 C15 122.6(13)
C17 C16 H16 118.7
C15 C16 H16 118.7
C16 C17 C18 119.7(15)
C16 C17 H17 120.1
C18 C17 H17 120.1
C13 C18 C17 119.6(13)
C13 C18 H18 120.2
C17 C18 H18 120.2
O1 C19 N1 121.9(10)
O1 C19 C20 119.1(9)
N1 C19 C20 118.7(8)
C25 C20 C21 119.0(9)
C25 C20 C19 118.0(8)
C21 C20 C19 123.0(8)
C22 C21 C20 118.6(10)
C22 C21 H21 120.7
C20 C21 H21 120.7
C23 C22 C21 123.3(11)
C23 C22 H22 118.3
C21 C22 H22 118.3
C22 C23 C24 119.2(10)
C22 C23 Br1 122.0(10)
C24 C23 Br1 118.8(9)
C23 C24 C25 117.4(10)
C23 C24 H24 121.3
C25 C24 H24 121.3
C20 C25 C24 122.5(11)
C20 C25 H25 118.8
C24 C25 H25 118.8
O2 C26 O3 123.9(10)
O2 C26 C10 124.0(10)
O3 C26 C10 111.9(8)
C30 C27 C28 116.2(14)
C30 C27 O3 110.9(11)
C28 C27 O3 103.4(10)
C30 C27 C29 112.8(11)
C28 C27 C29 106.2(13)
O3 C27 C29 106.5(10)
C27 C28 H28A 109.5
C27 C28 H28B 109.5
H28A C28 H28B 109.5
C27 C28 H28C 109.5
H28A C28 H28C 109.5
H28B C28 H28C 109.5
C27 C29 H29A 109.5
C27 C29 H29B 109.5
H29A C29 H29B 109.5
C27 C29 H29C 109.5
H29A C29 H29C 109.5
H29B C29 H29C 109.5
C27 C30 H30A 109.5
C27 C30 H30B 109.5
H30A C30 H30B 109.5
C27 C30 H30C 109.5
H30A C30 H30C 109.5
H30B C30 H30C 109.5
C19 N1 C11 119.9(8)
C19 N1 C10 121.9(8)
C11 N1 C10 110.4(7)
C26 O3 C27 122.9(8)
Cl2 C31 Cl1 114.4(13)
Cl2 C31 H31A 108.7
Cl1 C31 H31A 108.7
Cl2 C31 H31B 108.7
Cl1 C31 H31B 108.7
H31A C31 H31B 107.6

loop_
_geom_bond_atom_site_label_1
_geom_bond_atom_site_label_2
_geom_bond_distance
C1 C2 1.360(18)
C1 C12 1.391(18)
C1 H1 0.9300
C2 C3 1.39(3)
C2 H2 0.9300
C3 C4 1.34(3)
C3 H3 0.9300
C4 C5 1.34(3)
C4 H4 0.9300
C5 C12 1.389(19)
C5 C6 1.50(3)
C6 C7 1.46(3)
C6 H6A 0.9700
C6 H6B 0.9700
C7 C8 1.504(17)
C7 H7A 0.9700
C7 H7B 0.9700
C8 C11 1.518(15)
C8 C9 1.542(15)
C8 H8 0.9800
C9 C13 1.460(15)
C9 C10 1.535(13)
C9 H9 0.9800
C10 C26 1.454(15)
C10 N1 1.475(12)
C10 H10 0.9800
C11 N1 1.438(14)
C11 C12 1.479(16)
C11 H11 0.9800
C13 C18 1.348(17)
C13 C14 1.375(17)
C14 C15 1.39(2)
C14 H14 0.9300
C15 C16 1.34(2)
C15 H15 0.9300
C16 C17 1.24(3)
C16 H16 0.9300
C17 C18 1.433(19)
C17 H17 0.9300
C18 H18 0.9300
C19 O1 1.198(12)
C19 N1 1.364(12)
C19 C20 1.478(14)
C20 C25 1.322(15)
C20 C21 1.394(13)
C21 C22 1.355(16)
C21 H21 0.9300
C22 C23 1.339(17)
C22 H22 0.9300
C23 C24 1.378(19)
C23 Br1 1.844(11)
C24 C25 1.414(17)
C24 H24 0.9300
C25 H25 0.9300
C26 O2 1.248(12)
C26 O3 1.290(13)
C27 C30 1.45(2)
C27 C28 1.50(2)
C27 O3 1.502(14)
C27 C29 1.529(18)
C28 H28A 0.9600
C28 H28B 0.9600
C28 H28C 0.9600
C29 H29A 0.9600
C29 H29B 0.9600
C29 H29C 0.9600
C30 H30A 0.9600
C30 H30B 0.9600
C30 H30C 0.9600
C31 Cl2 1.69(2)
C31 Cl1 1.70(2)
C31 H31A 0.9700
C31 H31B 0.9700

loop_
_geom_torsion_atom_site_label_1
_geom_torsion_atom_site_label_2
_geom_torsion_atom_site_label_3
_geom_torsion_atom_site_label_4
_geom_torsion
C12 C1 C2 C3 -4(2)
C1 C2 C3 C4 2(3)
C2 C3 C4 C5 -1(3)
C3 C4 C5 C12 3(3)
C3 C4 C5 C6 -173.6(19)
C4 C5 C6 C7 137(2)
C12 C5 C6 C7 -40(3)
C5 C6 C7 C8 29(3)
C6 C7 C8 C11 21.1(19)
C6 C7 C8 C9 145.0(15)
C7 C8 C9 C13 67.5(14)
C11 C8 C9 C13 -163.6(8)
C7 C8 C9 C10 -165.3(10)
C11 C8 C9 C10 -36.3(10)
C13 C9 C10 C26 -88.5(10)
C8 C9 C10 C26 142.8(8)
C13 C9 C10 N1 149.2(8)
C8 C9 C10 N1 20.5(9)
C7 C8 C11 N1 173.1(10)
C9 C8 C11 N1 39.2(10)
C7 C8 C11 C12 -60.3(13)
C9 C8 C11 C12 165.8(9)
C4 C5 C12 C1 -5(2)
C6 C5 C12 C1 171.3(14)
C4 C5 C12 C11 -179.3(16)
C6 C5 C12 C11 -3(2)
C2 C1 C12 C5 5.8(18)
C2 C1 C12 C11 179.4(11)
N1 C11 C12 C5 166.9(11)
C8 C11 C12 C5 50.2(14)
N1 C11 C12 C1 -6.7(15)
C8 C11 C12 C1 -123.4(11)
C10 C9 C13 C18 -73.5(14)
C8 C9 C13 C18 47.3(15)
C10 C9 C13 C14 109.7(11)
C8 C9 C13 C14 -129.5(11)
C18 C13 C14 C15 4.5(19)
C9 C13 C14 C15 -178.7(12)
C13 C14 C15 C16 0(2)
C14 C15 C16 C17 -2(3)
C15 C16 C17 C18 0(3)
C14 C13 C18 C17 -6.7(19)
C9 C13 C18 C17 176.6(12)
C16 C17 C18 C13 5(2)
O1 C19 C20 C25 40.7(14)
N1 C19 C20 C25 -145.5(10)
O1 C19 C20 C21 -136.6(11)
N1 C19 C20 C21 37.2(14)
C25 C20 C21 C22 2.4(16)
C19 C20 C21 C22 179.7(10)
C20 C21 C22 C23 -3.5(17)
C21 C22 C23 C24 2.8(19)
C21 C22 C23 Br1 -178.5(9)
C22 C23 C24 C25 -1.2(18)
Br1 C23 C24 C25 -179.9(9)
C21 C20 C25 C24 -1.0(17)
C19 C20 C25 C24 -178.4(10)
C23 C24 C25 C20 0.3(18)
N1 C10 C26 O2 24.7(15)
C9 C10 C26 O2 -92.2(13)
N1 C10 C26 O3 -160.6(8)
C9 C10 C26 O3 82.5(10)
O1 C19 N1 C11 -4.3(15)
C20 C19 N1 C11 -177.9(9)
O1 C19 N1 C10 -150.6(10)
C20 C19 N1 C10 35.8(13)
C12 C11 N1 C19 64.1(12)
C8 C11 N1 C19 -177.0(9)
C12 C11 N1 C10 -146.1(9)
C8 C11 N1 C10 -27.2(10)
C26 C10 N1 C19 34.5(12)
C9 C10 N1 C19 153.1(8)
C26 C10 N1 C11 -114.6(9)
C9 C10 N1 C11 3.9(10)
O2 C26 O3 C27 2.1(17)
C10 C26 O3 C27 -172.6(10)
C30 C27 O3 C26 53.9(15)
C28 C27 O3 C26 179.1(12)
C29 C27 O3 C26 -69.1(14)
